data_7715391
loop_
_publ_author_name
'Werner, Luis'
'Hagn, Julika'
'Gerstner, Alexander'
'Radius, Udo'

_publ_section_title
;
 NHC-ligated indenyl- and fluorenyl-substituted Alanes and Gallanes:
 synthons towards indenyl- and fluorenyl-bridged
 (AlC)<sub><i>n</i></sub>-heterocycles (<i>n</i> = 2,3).
;
_journal_issue 13
_journal_name_full 'Dalton transactions (Cambridge, England : 2003)'
_journal_page_first 5932
_journal_page_last 5946
_journal_paper_doi 10.1039/d4dt00244j
_journal_volume 53
_journal_year 2024
_chemical_formula_moiety 'C18 H25 Ga N2'
_chemical_formula_sum 'C18 H25 Ga N2'
_chemical_formula_weight 339.12
_space_group_crystal_system orthorhombic
_space_group_IT_number 61
_space_group_name_Hall '-P 2ac 2ab'
_space_group_name_H-M_alt 'P b c a'
_atom_sites_solution_hydrogens mixed
_atom_sites_solution_primary dual
_atom_sites_solution_secondary difmap
_audit_creation_method SHELXL-2018/3
_audit_update_record
;
2024-01-25 deposited with the CCDC.	2024-03-04 downloaded from the CCDC.
;
_cell_angle_alpha 90
_cell_angle_beta 90
_cell_angle_gamma 90
_cell_formula_units_Z 16
_cell_length_a 12.3946(2)
_cell_length_b 16.3096(2)
_cell_length_c 33.9295(5)
_cell_measurement_reflns_used 15753
_cell_measurement_temperature 100(2)
_cell_measurement_theta_max 72.6330
_cell_measurement_theta_min 4.6370
_cell_volume 6858.88(17)
_computing_cell_refinement 'CrysAlisPro 1.171.41.96a (Rigaku OD, 2021)'
_computing_data_collection 'BIS 2011.8 / APEX2 ver. 2014.9 (Bruker AXS)'
_computing_data_reduction 'CrysAlisPro 1.171.41.96a (Rigaku OD, 2021)'
_computing_molecular_graphics 'ShelXLe (Huebschle et all, 2011)'
_computing_publication_material 'SHELXL-2017/1 (Sheldrick, 2017)'
_computing_structure_refinement 'SHELXL-2017/1 (Sheldrick, 2017)'
_computing_structure_solution 'SHELXT (Sheldrick, 2014)'
_diffrn_ambient_temperature 100(2)
_diffrn_detector_area_resol_mean 10.0
_diffrn_measured_fraction_theta_full 0.998
_diffrn_measured_fraction_theta_max 0.988
_diffrn_measurement_device_type 'PhotonJet R (Cu) X-ray Source'
_diffrn_measurement_method '\w scans'
_diffrn_radiation_type CuK\a
_diffrn_radiation_wavelength 1.54184
_diffrn_reflns_av_R_equivalents 0.0399
_diffrn_reflns_av_unetI/netI 0.0290
_diffrn_reflns_Laue_measured_fraction_full 0.998
_diffrn_reflns_Laue_measured_fraction_max 0.988
_diffrn_reflns_limit_h_max 15
_diffrn_reflns_limit_h_min -15
_diffrn_reflns_limit_k_max 15
_diffrn_reflns_limit_k_min -19
_diffrn_reflns_limit_l_max 42
_diffrn_reflns_limit_l_min -42
_diffrn_reflns_number 47453
_diffrn_reflns_point_group_measured_fraction_full 0.998
_diffrn_reflns_point_group_measured_fraction_max 0.988
_diffrn_reflns_theta_full 72.000
_diffrn_reflns_theta_max 73.952
_diffrn_reflns_theta_min 2.605
_diffrn_source 'Rotating-anode X-ray tube'
_exptl_absorpt_coefficient_mu 2.139
_exptl_absorpt_correction_T_max 0.999
_exptl_absorpt_correction_T_min 0.763
_exptl_absorpt_correction_type gaussian
_exptl_absorpt_process_details
;
CrysAlisPro 1.171.41.96a (Rigaku Oxford Diffraction, 2021) Numerical 
absorption correction based on gaussian integration over a multifaceted 
crystal model Empirical absorption correction using spherical harmonics, 
implemented in SCALE3 ABSPACK scaling algorithm.
;
_exptl_crystal_colour colourless
_exptl_crystal_density_diffrn 1.314
_exptl_crystal_description block
_exptl_crystal_F_000 2848
_exptl_crystal_size_max 0.110
_exptl_crystal_size_mid 0.110
_exptl_crystal_size_min 0.050
_refine_diff_density_max 1.080
_refine_diff_density_min -0.665
_refine_diff_density_rms 0.069
_refine_ls_extinction_method none
_refine_ls_goodness_of_fit_ref 1.021
_refine_ls_hydrogen_treatment mixed
_refine_ls_matrix_type full
_refine_ls_number_parameters 403
_refine_ls_number_reflns 6884
_refine_ls_number_restraints 0
_refine_ls_restrained_S_all 1.021
_refine_ls_R_factor_all 0.0518
_refine_ls_R_factor_gt 0.0384
_refine_ls_shift/su_max 0.002
_refine_ls_shift/su_mean 0.000
_refine_ls_structure_factor_coef Fsqd
_refine_ls_weighting_details 'w=1/[\s^2^(Fo^2^)+(0.0522P)^2^+6.3029P] where P=(Fo^2^+2Fc^2^)/3'
_refine_ls_weighting_scheme calc
_refine_ls_wR_factor_gt 0.0941
_refine_ls_wR_factor_ref 0.1007
_reflns_Friedel_coverage 0.000
_reflns_number_gt 5582
_reflns_number_total 6884
_reflns_threshold_expression 'I > 2\s(I)'
_cod_data_source_file d4dt00244j2.cif
_cod_data_source_block compound_8
_cod_depositor_comments 'Adding full bibliography for 7715387--7715402.cif.'
_cod_database_code 7715391
_shelx_shelxl_version_number 2018/3
_shelx_space_group_comment
;
The symmetry employed for this shelxl refinement is uniquely defined
by the following loop, which should always be used as a source of
symmetry information in preference to the above space-group names.
They are only intended as comments.
;
_shelx_estimated_absorpt_t_min 0.799
_shelx_estimated_absorpt_t_max 0.901

loop_
_space_group_symop_operation_xyz
'x, y, z'
'-x+1/2, -y, z+1/2'
'-x, y+1/2, -z+1/2'
'x+1/2, -y+1/2, -z'
'-x, -y, -z'
'x-1/2, y, -z-1/2'
'x, -y-1/2, z-1/2'
'-x-1/2, y-1/2, z'

loop_
_atom_site_label
_atom_site_type_symbol
_atom_site_fract_x
_atom_site_fract_y
_atom_site_fract_z
_atom_site_U_iso_or_equiv
_atom_site_adp_type
_atom_site_occupancy
_atom_site_site_symmetry_order
_atom_site_calc_flag
_atom_site_refinement_flags_posn
_atom_site_refinement_flags_adp
_atom_site_refinement_flags_occupancy
_atom_site_disorder_assembly
_atom_site_disorder_group
Ga01 Ga 0.47910(3) 0.21285(2) 0.46823(2) 0.02347(9) Uani 1 1 d . . . . .
Ga02 Ga 0.50204(2) 0.67230(2) 0.28507(2) 0.02235(9) Uani 1 1 d . . . . .
N003 N 0.40563(17) 0.08563(12) 0.40691(6) 0.0214(4) Uani 1 1 d . . . . .
N004 N 0.58701(16) 0.57838(12) 0.35736(6) 0.0218(4) Uani 1 1 d . . . . .
N005 N 0.65155(16) 0.52831(12) 0.30378(6) 0.0214(4) Uani 1 1 d . . . . .
N006 N 0.33634(17) 0.06073(12) 0.46360(6) 0.0217(4) Uani 1 1 d . . . . .
C007 C 0.39647(19) 0.11639(14) 0.44369(7) 0.0206(5) Uani 1 1 d . . . . .
C008 C 0.6273(2) 0.79829(14) 0.31993(7) 0.0232(5) Uani 1 1 d . . . . .
C009 C 0.58665(19) 0.58863(14) 0.31786(7) 0.0212(5) Uani 1 1 d . . . . .
C00A C 0.3752(2) 0.32995(14) 0.41790(7) 0.0235(5) Uani 1 1 d . . . . .
C00B C 0.7325(2) 0.77103(14) 0.33007(7) 0.0231(5) Uani 1 1 d . . . . .
C00C C 0.2988(2) 0.06896(15) 0.50473(7) 0.0248(5) Uani 1 1 d . . . . .
H00C H 0.325900 0.122443 0.515206 0.030 Uiso 1 1 calc R U . . .
C00D C 0.3850(2) 0.31650(15) 0.46074(8) 0.0262(5) Uani 1 1 d . . . . .
H00D H 0.413515 0.365407 0.475155 0.031 Uiso 1 1 calc R U . . .
C00E C 0.7813(2) 0.73608(15) 0.29515(8) 0.0256(5) Uani 1 1 d . . . . .
H00E H 0.852230 0.714335 0.293419 0.031 Uiso 1 1 calc R U . . .
C00F C 0.6736(2) 0.51310(15) 0.26153(7) 0.0251(5) Uani 1 1 d . . . . .
H00F H 0.654130 0.563696 0.246478 0.030 Uiso 1 1 calc R U . . .
C00G C 0.6911(2) 0.48104(15) 0.33414(8) 0.0258(5) Uani 1 1 d . . . . .
H00G H 0.738073 0.435265 0.331840 0.031 Uiso 1 1 calc R U . . .
C00H C 0.4624(2) 0.12598(15) 0.37380(7) 0.0253(5) Uani 1 1 d . . . . .
H00H H 0.475561 0.184433 0.381273 0.030 Uiso 1 1 calc R U . . .
C00I C 0.6502(2) 0.51227(15) 0.36775(8) 0.0255(5) Uani 1 1 d . . . . .
H00I H 0.662622 0.492471 0.393687 0.031 Uiso 1 1 calc R U . . .
C00J C 0.3102(2) -0.00460(15) 0.43967(8) 0.0269(5) Uani 1 1 d . . . . .
H00J H 0.269332 -0.051537 0.446920 0.032 Uiso 1 1 calc R U . . .
C00K C 0.5217(2) 0.62762(16) 0.38533(7) 0.0259(5) Uani 1 1 d . . . . .
H00K H 0.513481 0.683957 0.374093 0.031 Uiso 1 1 calc R U . . .
C00L C 0.5644(2) 0.83880(15) 0.34798(8) 0.0274(5) Uani 1 1 d . . . . .
H00L H 0.494973 0.859030 0.341126 0.033 Uiso 1 1 calc R U . . .
C00M C 0.7709(2) 0.78105(15) 0.36867(8) 0.0278(5) Uani 1 1 d . . . . .
H00M H 0.840350 0.761568 0.375878 0.033 Uiso 1 1 calc R U . . .
C00N C 0.6046(2) 0.77267(15) 0.27924(7) 0.0255(5) Uani 1 1 d . . . . .
H00N H 0.574885 0.817424 0.262253 0.031 Uiso 1 1 calc R U . . .
C00O C 0.7087(2) 0.73961(15) 0.26535(8) 0.0273(5) Uani 1 1 d . . . . .
H00O H 0.722980 0.723031 0.239021 0.033 Uiso 1 1 calc R U . . .
C00P C 0.3534(2) 0.01077(15) 0.40418(8) 0.0273(5) Uani 1 1 d . . . . .
H00P H 0.348948 -0.023211 0.381496 0.033 Uiso 1 1 calc R U . . .
C00Q C 0.4496(2) 0.35776(16) 0.39012(8) 0.0297(6) Uani 1 1 d . . . . .
H00Q H 0.520074 0.373568 0.398021 0.036 Uiso 1 1 calc R U . . .
C00R C 0.2703(2) 0.30647(15) 0.40589(9) 0.0303(6) Uani 1 1 d . . . . .
C00S C 0.7057(2) 0.81984(16) 0.39608(8) 0.0317(6) Uani 1 1 d . . . . .
H00S H 0.730765 0.826550 0.422340 0.038 Uiso 1 1 calc R U . . .
C00T C 0.6036(2) 0.84928(16) 0.38577(8) 0.0316(6) Uani 1 1 d . . . . .
H00T H 0.560846 0.876728 0.404903 0.038 Uiso 1 1 calc R U . . .
C00U C 0.3461(3) 0.00075(18) 0.52988(8) 0.0357(6) Uani 1 1 d . . . . .
H00A H 0.425016 0.004198 0.529393 0.054 Uiso 1 1 calc R U . . .
H00B H 0.323233 -0.052485 0.519404 0.054 Uiso 1 1 calc R U . . .
H00R H 0.320510 0.006540 0.557069 0.054 Uiso 1 1 calc R U . . .
C00V C 0.5788(3) 0.63513(18) 0.42466(8) 0.0356(6) Uani 1 1 d . . . . .
H00U H 0.654140 0.650941 0.420290 0.053 Uiso 1 1 calc R U . . .
H00V H 0.576313 0.582317 0.438407 0.053 Uiso 1 1 calc R U . . .
H00W H 0.542905 0.676977 0.440707 0.053 Uiso 1 1 calc R U . . .
C00W C 0.4098(2) 0.59022(18) 0.38918(9) 0.0346(6) Uani 1 1 d . . . . .
H00X H 0.375917 0.587213 0.363119 0.052 Uiso 1 1 calc R U . . .
H00Y H 0.365602 0.624394 0.406605 0.052 Uiso 1 1 calc R U . . .
H00Z H 0.415755 0.534937 0.400287 0.052 Uiso 1 1 calc R U . . .
C00X C 0.1760(2) 0.07095(18) 0.50567(8) 0.0326(6) Uani 1 1 d . . . . .
H010 H 0.147612 0.018721 0.495853 0.049 Uiso 1 1 calc R U . . .
H011 H 0.149933 0.115775 0.488965 0.049 Uiso 1 1 calc R U . . .
H012 H 0.151451 0.079619 0.532809 0.049 Uiso 1 1 calc R U . . .
C00Y C 0.5711(2) 0.08522(17) 0.36738(9) 0.0356(6) Uani 1 1 d . . . . .
H013 H 0.608202 0.111725 0.345284 0.053 Uiso 1 1 calc R U . . .
H014 H 0.560340 0.027000 0.361418 0.053 Uiso 1 1 calc R U . . .
H015 H 0.614872 0.090640 0.391284 0.053 Uiso 1 1 calc R U . . .
C00Z C 0.6022(2) 0.44320(16) 0.24700(8) 0.0326(6) Uani 1 1 d . . . . .
H016 H 0.615018 0.434221 0.218821 0.049 Uiso 1 1 calc R U . . .
H017 H 0.526293 0.457388 0.251227 0.049 Uiso 1 1 calc R U . . .
H018 H 0.619555 0.393057 0.261604 0.049 Uiso 1 1 calc R U . . .
C010 C 0.7925(2) 0.49597(18) 0.25494(9) 0.0347(6) Uani 1 1 d . . . . .
H01A H 0.807150 0.493251 0.226592 0.052 Uiso 1 1 calc R U . . .
H01B H 0.811626 0.443581 0.267236 0.052 Uiso 1 1 calc R U . . .
H01C H 0.835490 0.540007 0.266747 0.052 Uiso 1 1 calc R U . . .
C011 C 0.2105(2) 0.28436(16) 0.44122(10) 0.0382(7) Uani 1 1 d . . . . .
H01D H 0.137681 0.266234 0.441848 0.046 Uiso 1 1 calc R U . . .
C012 C 0.2747(2) 0.29367(16) 0.47282(9) 0.0343(6) Uani 1 1 d . . . . .
H01E H 0.252165 0.286507 0.499351 0.041 Uiso 1 1 calc R U . . .
C013 C 0.3917(3) 0.12524(18) 0.33738(8) 0.0371(7) Uani 1 1 d . . . . .
H01F H 0.381915 0.068634 0.328371 0.056 Uiso 1 1 calc R U . . .
H01G H 0.426107 0.157462 0.316502 0.056 Uiso 1 1 calc R U . . .
H01H H 0.321232 0.149142 0.343722 0.056 Uiso 1 1 calc R U . . .
C014 C 0.4194(3) 0.36207(17) 0.35088(9) 0.0394(7) Uani 1 1 d . . . . .
H01I H 0.469623 0.381304 0.331843 0.047 Uiso 1 1 calc R U . . .
C015 C 0.2422(3) 0.30987(17) 0.36614(10) 0.0427(8) Uani 1 1 d . . . . .
H01J H 0.172683 0.292678 0.357738 0.051 Uiso 1 1 calc R U . . .
C016 C 0.3168(3) 0.33861(19) 0.33903(9) 0.0474(9) Uani 1 1 d . . . . .
H01K H 0.297398 0.342309 0.311996 0.057 Uiso 1 1 calc R U . . .
H14 H 0.483(2) 0.6321(18) 0.2455(9) 0.033(8) Uiso 1 1 d . . . . .
H11 H 0.404(2) 0.6946(18) 0.3081(9) 0.040(9) Uiso 1 1 d . . . . .
H10 H 0.485(2) 0.1939(19) 0.5127(9) 0.038(9) Uiso 1 1 d . . . . .
H12 H 0.578(2) 0.2234(16) 0.4497(8) 0.024(7) Uiso 1 1 d . . . . .

loop_
_atom_site_aniso_label
_atom_site_aniso_U_11
_atom_site_aniso_U_22
_atom_site_aniso_U_33
_atom_site_aniso_U_23
_atom_site_aniso_U_13
_atom_site_aniso_U_12
Ga01 0.02638(16) 0.02297(16) 0.02106(16) -0.00112(12) -0.00202(12) -0.00199(12)
Ga02 0.02198(16) 0.02260(16) 0.02248(16) -0.00066(12) -0.00330(12) 0.00250(12)
N003 0.0286(11) 0.0177(9) 0.0179(9) -0.0012(8) 0.0005(8) 0.0002(8)
N004 0.0232(10) 0.0195(9) 0.0229(10) 0.0011(8) 0.0003(8) 0.0003(8)
N005 0.0204(10) 0.0201(10) 0.0237(10) 0.0006(8) 0.0010(8) 0.0006(8)
N006 0.0283(11) 0.0173(9) 0.0195(10) 0.0008(8) 0.0013(8) -0.0006(8)
C007 0.0235(12) 0.0183(11) 0.0201(11) 0.0003(9) 0.0006(10) 0.0019(9)
C008 0.0242(12) 0.0169(11) 0.0285(13) 0.0009(10) -0.0007(10) -0.0017(9)
C009 0.0204(11) 0.0196(11) 0.0236(12) -0.0017(9) -0.0002(10) -0.0002(9)
C00A 0.0257(12) 0.0173(11) 0.0275(13) -0.0038(9) -0.0006(10) 0.0018(10)
C00B 0.0239(12) 0.0182(11) 0.0273(12) 0.0001(10) 0.0019(10) -0.0010(9)
C00C 0.0316(13) 0.0245(12) 0.0185(11) -0.0002(10) 0.0044(10) 0.0016(10)
C00D 0.0317(14) 0.0185(11) 0.0284(13) -0.0029(10) 0.0030(11) -0.0007(10)
C00E 0.0249(12) 0.0218(12) 0.0300(13) 0.0017(10) 0.0034(11) 0.0010(10)
C00F 0.0272(13) 0.0249(12) 0.0232(12) -0.0014(10) 0.0012(10) 0.0012(10)
C00G 0.0241(12) 0.0212(12) 0.0320(14) 0.0042(10) -0.0017(11) 0.0018(10)
C00H 0.0334(14) 0.0213(12) 0.0212(12) 0.0020(9) 0.0058(11) 0.0011(10)
C00I 0.0262(12) 0.0231(12) 0.0273(13) 0.0056(10) -0.0020(11) 0.0003(10)
C00J 0.0342(14) 0.0196(11) 0.0270(13) -0.0011(10) 0.0003(11) -0.0016(10)
C00K 0.0320(13) 0.0235(12) 0.0221(12) -0.0013(10) 0.0035(11) 0.0021(10)
C00L 0.0274(13) 0.0187(12) 0.0360(14) 0.0001(10) 0.0024(11) 0.0021(10)
C00M 0.0295(13) 0.0237(12) 0.0300(13) 0.0022(11) -0.0035(11) -0.0031(11)
C00N 0.0309(13) 0.0202(12) 0.0254(12) 0.0052(10) -0.0019(11) 0.0004(10)
C00O 0.0346(14) 0.0215(12) 0.0258(12) 0.0027(10) 0.0041(11) -0.0020(10)
C00P 0.0373(14) 0.0172(11) 0.0274(13) -0.0050(10) 0.0003(11) -0.0018(10)
C00Q 0.0335(14) 0.0213(12) 0.0343(14) -0.0013(11) 0.0040(12) 0.0018(11)
C00R 0.0278(13) 0.0196(12) 0.0435(16) -0.0089(11) -0.0027(12) 0.0049(10)
C00S 0.0429(16) 0.0258(13) 0.0263(13) -0.0030(11) -0.0040(12) -0.0037(12)
C00T 0.0372(15) 0.0225(12) 0.0351(14) -0.0061(11) 0.0085(12) -0.0013(11)
C00U 0.0459(17) 0.0377(15) 0.0235(13) 0.0052(11) 0.0008(13) 0.0072(13)
C00V 0.0505(18) 0.0326(14) 0.0236(13) -0.0008(11) 0.0007(13) 0.0022(13)
C00W 0.0342(15) 0.0343(15) 0.0352(15) -0.0026(12) 0.0091(13) 0.0020(12)
C00X 0.0322(14) 0.0383(15) 0.0272(13) 0.0011(12) 0.0044(12) -0.0004(12)
C00Y 0.0377(16) 0.0325(14) 0.0364(15) 0.0087(12) 0.0137(13) 0.0055(12)
C00Z 0.0331(14) 0.0298(13) 0.0349(14) -0.0079(12) -0.0029(12) -0.0024(12)
C010 0.0268(14) 0.0391(15) 0.0382(16) -0.0056(13) 0.0084(12) 0.0003(12)
C011 0.0252(13) 0.0215(13) 0.068(2) -0.0054(13) 0.0127(14) -0.0004(11)
C012 0.0412(16) 0.0203(12) 0.0415(16) -0.0018(11) 0.0163(13) 0.0036(12)
C013 0.0518(18) 0.0375(15) 0.0218(13) 0.0027(11) 0.0006(13) 0.0014(14)
C014 0.058(2) 0.0276(14) 0.0328(15) 0.0005(12) 0.0060(14) 0.0098(14)
C015 0.0424(17) 0.0295(14) 0.056(2) -0.0159(14) -0.0239(16) 0.0090(13)
C016 0.076(2) 0.0340(16) 0.0329(16) -0.0066(13) -0.0179(16) 0.0163(16)

loop_
_atom_type_symbol
_atom_type_description
_atom_type_scat_dispersion_real
_atom_type_scat_dispersion_imag
_atom_type_scat_source
C C 0.0181 0.0091 'International Tables Vol C Tables 4.2.6.8 and 6.1.1.4'
H H 0.0000 0.0000 'International Tables Vol C Tables 4.2.6.8 and 6.1.1.4'
N N 0.0311 0.0180 'International Tables Vol C Tables 4.2.6.8 and 6.1.1.4'
Ga Ga -1.2846 0.7763 'International Tables Vol C Tables 4.2.6.8 and 6.1.1.4'

loop_
_geom_angle_atom_site_label_1
_geom_angle_atom_site_label_2
_geom_angle_atom_site_label_3
_geom_angle
_geom_angle_site_symmetry_1
_geom_angle_site_symmetry_3
_geom_angle_publ_flag
C007 Ga01 C00D 107.16(10) . . ?
C007 Ga01 H10 105.5(12) . . ?
C00D Ga01 H10 108.1(11) . . ?
C007 Ga01 H12 110.7(11) . . ?
C00D Ga01 H12 110.0(11) . . ?
H10 Ga01 H12 115.1(15) . . ?
C009 Ga02 C00N 105.24(10) . . ?
C009 Ga02 H14 105.8(11) . . ?
C00N Ga02 H14 110.6(11) . . ?
C009 Ga02 H11 107.1(12) . . ?
C00N Ga02 H11 110.8(11) . . ?
H14 Ga02 H11 116.6(16) . . ?
C007 N003 C00P 110.5(2) . . ?
C007 N003 C00H 125.2(2) . . ?
C00P N003 C00H 124.3(2) . . ?
C009 N004 C00I 110.6(2) . . ?
C009 N004 C00K 124.5(2) . . ?
C00I N004 C00K 124.7(2) . . ?
C009 N005 C00G 110.7(2) . . ?
C009 N005 C00F 124.9(2) . . ?
C00G N005 C00F 124.4(2) . . ?
C007 N006 C00J 110.7(2) . . ?
C007 N006 C00C 125.7(2) . . ?
C00J N006 C00C 123.5(2) . . ?
N003 C007 N006 105.0(2) . . ?
N003 C007 Ga01 128.14(18) . . ?
N006 C007 Ga01 125.85(17) . . ?
C00L C008 C00B 119.7(2) . . ?
C00L C008 C00N 131.9(2) . . ?
C00B C008 C00N 108.4(2) . . ?
N004 C009 N005 104.9(2) . . ?
N004 C009 Ga02 128.53(17) . . ?
N005 C009 Ga02 126.48(18) . . ?
C00Q C00A C00R 120.1(2) . . ?
C00Q C00A C00D 131.3(2) . . ?
C00R C00A C00D 108.6(2) . . ?
C00M C00B C008 120.1(2) . . ?
C00M C00B C00E 131.9(2) . . ?
C008 C00B C00E 108.0(2) . . ?
N006 C00C C00U 110.0(2) . . ?
N006 C00C C00X 109.7(2) . . ?
C00U C00C C00X 112.9(2) . . ?
N006 C00C H00C 108.0 . . ?
C00U C00C H00C 108.0 . . ?
C00X C00C H00C 108.0 . . ?
C012 C00D C00A 103.6(2) . . ?
C012 C00D Ga01 106.37(17) . . ?
C00A C00D Ga01 106.81(16) . . ?
C012 C00D H00D 113.1 . . ?
C00A C00D H00D 113.1 . . ?
Ga01 C00D H00D 113.1 . . ?
C00O C00E C00B 108.5(2) . . ?
C00O C00E H00E 125.8 . . ?
C00B C00E H00E 125.8 . . ?
N005 C00F C010 110.7(2) . . ?
N005 C00F C00Z 109.3(2) . . ?
C010 C00F C00Z 112.2(2) . . ?
N005 C00F H00F 108.2 . . ?
C010 C00F H00F 108.2 . . ?
C00Z C00F H00F 108.2 . . ?
C00I C00G N005 106.7(2) . . ?
C00I C00G H00G 126.6 . . ?
N005 C00G H00G 126.6 . . ?
N003 C00H C013 109.9(2) . . ?
N003 C00H C00Y 109.6(2) . . ?
C013 C00H C00Y 113.1(2) . . ?
N003 C00H H00H 108.0 . . ?
C013 C00H H00H 108.0 . . ?
C00Y C00H H00H 108.0 . . ?
C00G C00I N004 107.0(2) . . ?
C00G C00I H00I 126.5 . . ?
N004 C00I H00I 126.5 . . ?
C00P C00J N006 106.9(2) . . ?
C00P C00J H00J 126.6 . . ?
N006 C00J H00J 126.6 . . ?
N004 C00K C00V 110.6(2) . . ?
N004 C00K C00W 109.6(2) . . ?
C00V C00K C00W 112.5(2) . . ?
N004 C00K H00K 108.0 . . ?
C00V C00K H00K 108.0 . . ?
C00W C00K H00K 108.0 . . ?
C00T C00L C008 119.6(2) . . ?
C00T C00L H00L 120.2 . . ?
C008 C00L H00L 120.2 . . ?
C00S C00M C00B 118.8(2) . . ?
C00S C00M H00M 120.6 . . ?
C00B C00M H00M 120.6 . . ?
C008 C00N C00O 103.6(2) . . ?
C008 C00N Ga02 104.56(16) . . ?
C00O C00N Ga02 106.08(16) . . ?
C008 C00N H00N 113.8 . . ?
C00O C00N H00N 113.8 . . ?
Ga02 C00N H00N 113.8 . . ?
C00E C00O C00N 111.0(2) . . ?
C00E C00O H00O 124.5 . . ?
C00N C00O H00O 124.5 . . ?
C00J C00P N003 106.9(2) . . ?
C00J C00P H00P 126.5 . . ?
N003 C00P H00P 126.5 . . ?
C014 C00Q C00A 119.2(3) . . ?
C014 C00Q H00Q 120.4 . . ?
C00A C00Q H00Q 120.4 . . ?
C015 C00R C00A 119.8(3) . . ?
C015 C00R C011 132.8(3) . . ?
C00A C00R C011 107.3(2) . . ?
C00M C00S C00T 121.1(3) . . ?
C00M C00S H00S 119.4 . . ?
C00T C00S H00S 119.4 . . ?
C00L C00T C00S 120.5(3) . . ?
C00L C00T H00T 119.7 . . ?
C00S C00T H00T 119.7 . . ?
C00C C00U H00A 109.5 . . ?
C00C C00U H00B 109.5 . . ?
H00A C00U H00B 109.5 . . ?
C00C C00U H00R 109.5 . . ?
H00A C00U H00R 109.5 . . ?
H00B C00U H00R 109.5 . . ?
C00K C00V H00U 109.5 . . ?
C00K C00V H00V 109.5 . . ?
H00U C00V H00V 109.5 . . ?
C00K C00V H00W 109.5 . . ?
H00U C00V H00W 109.5 . . ?
H00V C00V H00W 109.5 . . ?
C00K C00W H00X 109.5 . . ?
C00K C00W H00Y 109.5 . . ?
H00X C00W H00Y 109.5 . . ?
C00K C00W H00Z 109.5 . . ?
H00X C00W H00Z 109.5 . . ?
H00Y C00W H00Z 109.5 . . ?
C00C C00X H010 109.5 . . ?
C00C C00X H011 109.5 . . ?
H010 C00X H011 109.5 . . ?
C00C C00X H012 109.5 . . ?
H010 C00X H012 109.5 . . ?
H011 C00X H012 109.5 . . ?
C00H C00Y H013 109.5 . . ?
C00H C00Y H014 109.5 . . ?
H013 C00Y H014 109.5 . . ?
C00H C00Y H015 109.5 . . ?
H013 C00Y H015 109.5 . . ?
H014 C00Y H015 109.5 . . ?
C00F C00Z H016 109.5 . . ?
C00F C00Z H017 109.5 . . ?
H016 C00Z H017 109.5 . . ?
C00F C00Z H018 109.5 . . ?
H016 C00Z H018 109.5 . . ?
H017 C00Z H018 109.5 . . ?
C00F C010 H01A 109.5 . . ?
C00F C010 H01B 109.5 . . ?
H01A C010 H01B 109.5 . . ?
C00F C010 H01C 109.5 . . ?
H01A C010 H01C 109.5 . . ?
H01B C010 H01C 109.5 . . ?
C012 C011 C00R 109.1(2) . . ?
C012 C011 H01D 125.5 . . ?
C00R C011 H01D 125.5 . . ?
C011 C012 C00D 110.9(3) . . ?
C011 C012 H01E 124.6 . . ?
C00D C012 H01E 124.6 . . ?
C00H C013 H01F 109.5 . . ?
C00H C013 H01G 109.5 . . ?
H01F C013 H01G 109.5 . . ?
C00H C013 H01H 109.5 . . ?
H01F C013 H01H 109.5 . . ?
H01G C013 H01H 109.5 . . ?
C00Q C014 C016 120.8(3) . . ?
C00Q C014 H01I 119.6 . . ?
C016 C014 H01I 119.6 . . ?
C016 C015 C00R 119.3(3) . . ?
C016 C015 H01J 120.4 . . ?
C00R C015 H01J 120.4 . . ?
C015 C016 C014 120.8(3) . . ?
C015 C016 H01K 119.6 . . ?
C014 C016 H01K 119.6 . . ?

loop_
_geom_bond_atom_site_label_1
_geom_bond_atom_site_label_2
_geom_bond_distance
_geom_bond_site_symmetry_2
_geom_bond_publ_flag
Ga01 C007 2.053(2) . ?
Ga01 C00D 2.069(3) . ?
Ga01 H10 1.54(3) . ?
Ga01 H12 1.39(3) . ?
Ga02 C009 2.049(2) . ?
Ga02 C00N 2.082(3) . ?
Ga02 H14 1.51(3) . ?
Ga02 H11 1.49(3) . ?
N003 C007 1.350(3) . ?
N003 C00P 1.385(3) . ?
N003 C00H 1.480(3) . ?
N004 C009 1.350(3) . ?
N004 C00I 1.379(3) . ?
N004 C00K 1.484(3) . ?
N005 C009 1.358(3) . ?
N005 C00G 1.377(3) . ?
N005 C00F 1.480(3) . ?
N006 C007 1.355(3) . ?
N006 C00J 1.378(3) . ?
N006 C00C 1.477(3) . ?
C008 C00L 1.397(4) . ?
C008 C00B 1.420(3) . ?
C008 C00N 1.470(3) . ?
C00A C00Q 1.394(4) . ?
C00A C00R 1.415(4) . ?
C00A C00D 1.475(3) . ?
C00B C00M 1.403(3) . ?
C00B C00E 1.447(3) . ?
C00C C00U 1.520(4) . ?
C00C C00X 1.523(4) . ?
C00C H00C 1.0000 . ?
C00D C012 1.475(4) . ?
C00D H00D 1.0000 . ?
C00E C00O 1.354(4) . ?
C00E H00E 0.9500 . ?
C00F C010 1.516(3) . ?
C00F C00Z 1.525(3) . ?
C00F H00F 1.0000 . ?
C00G C00I 1.348(4) . ?
C00G H00G 0.9500 . ?
C00H C013 1.515(4) . ?
C00H C00Y 1.518(4) . ?
C00H H00H 1.0000 . ?
C00I H00I 0.9500 . ?
C00J C00P 1.341(4) . ?
C00J H00J 0.9500 . ?
C00K C00V 1.516(4) . ?
C00K C00W 1.520(4) . ?
C00K H00K 1.0000 . ?
C00L C00T 1.382(4) . ?
C00L H00L 0.9500 . ?
C00M C00S 1.385(4) . ?
C00M H00M 0.9500 . ?
C00N C00O 1.476(4) . ?
C00N H00N 1.0000 . ?
C00O H00O 0.9500 . ?
C00P H00P 0.9500 . ?
C00Q C014 1.384(4) . ?
C00Q H00Q 0.9500 . ?
C00R C015 1.394(4) . ?
C00R C011 1.455(4) . ?
C00S C00T 1.398(4) . ?
C00S H00S 0.9500 . ?
C00T H00T 0.9500 . ?
C00U H00A 0.9800 . ?
C00U H00B 0.9800 . ?
C00U H00R 0.9800 . ?
C00V H00U 0.9800 . ?
C00V H00V 0.9800 . ?
C00V H00W 0.9800 . ?
C00W H00X 0.9800 . ?
C00W H00Y 0.9800 . ?
C00W H00Z 0.9800 . ?
C00X H010 0.9800 . ?
C00X H011 0.9800 . ?
C00X H012 0.9800 . ?
C00Y H013 0.9800 . ?
C00Y H014 0.9800 . ?
C00Y H015 0.9800 . ?
C00Z H016 0.9800 . ?
C00Z H017 0.9800 . ?
C00Z H018 0.9800 . ?
C010 H01A 0.9800 . ?
C010 H01B 0.9800 . ?
C010 H01C 0.9800 . ?
C011 C012 1.344(4) . ?
C011 H01D 0.9500 . ?
C012 H01E 0.9500 . ?
C013 H01F 0.9800 . ?
C013 H01G 0.9800 . ?
C013 H01H 0.9800 . ?
C014 C016 1.388(5) . ?
C014 H01I 0.9500 . ?
C015 C016 1.386(5) . ?
C015 H01J 0.9500 . ?
C016 H01K 0.9500 . ?

loop_
_geom_torsion_atom_site_label_1
_geom_torsion_atom_site_label_2
_geom_torsion_atom_site_label_3
_geom_torsion_atom_site_label_4
_geom_torsion
_geom_torsion_site_symmetry_1
_geom_torsion_site_symmetry_2
_geom_torsion_site_symmetry_3
_geom_torsion_site_symmetry_4
_geom_torsion_publ_flag
C00P N003 C007 N006 -1.1(3) . . . . ?
C00H N003 C007 N006 178.3(2) . . . . ?
C00P N003 C007 Ga01 167.54(18) . . . . ?
C00H N003 C007 Ga01 -13.0(3) . . . . ?
C00J N006 C007 N003 1.1(3) . . . . ?
C00C N006 C007 N003 -176.4(2) . . . . ?
C00J N006 C007 Ga01 -167.87(18) . . . . ?
C00C N006 C007 Ga01 14.6(3) . . . . ?
C00I N004 C009 N005 -0.6(3) . . . . ?
C00K N004 C009 N005 -176.3(2) . . . . ?
C00I N004 C009 Ga02 176.65(17) . . . . ?
C00K N004 C009 Ga02 1.0(3) . . . . ?
C00G N005 C009 N004 0.3(3) . . . . ?
C00F N005 C009 N004 178.1(2) . . . . ?
C00G N005 C009 Ga02 -176.97(17) . . . . ?
C00F N005 C009 Ga02 0.8(3) . . . . ?
C00L C008 C00B C00M 3.2(4) . . . . ?
C00N C008 C00B C00M -174.3(2) . . . . ?
C00L C008 C00B C00E -176.5(2) . . . . ?
C00N C008 C00B C00E 5.9(3) . . . . ?
C007 N006 C00C C00U -118.0(3) . . . . ?
C00J N006 C00C C00U 64.8(3) . . . . ?
C007 N006 C00C C00X 117.2(3) . . . . ?
C00J N006 C00C C00X -60.0(3) . . . . ?
C00Q C00A C00D C012 175.3(3) . . . . ?
C00R C00A C00D C012 -6.8(3) . . . . ?
C00Q C00A C00D Ga01 -72.7(3) . . . . ?
C00R C00A C00D Ga01 105.30(19) . . . . ?
C00M C00B C00E C00O 178.7(3) . . . . ?
C008 C00B C00E C00O -1.6(3) . . . . ?
C009 N005 C00F C010 136.8(2) . . . . ?
C00G N005 C00F C010 -45.8(3) . . . . ?
C009 N005 C00F C00Z -99.1(3) . . . . ?
C00G N005 C00F C00Z 78.3(3) . . . . ?
C009 N005 C00G C00I 0.0(3) . . . . ?
C00F N005 C00G C00I -177.7(2) . . . . ?
C007 N003 C00H C013 -131.8(2) . . . . ?
C00P N003 C00H C013 47.6(3) . . . . ?
C007 N003 C00H C00Y 103.2(3) . . . . ?
C00P N003 C00H C00Y -77.4(3) . . . . ?
N005 C00G C00I N004 -0.4(3) . . . . ?
C009 N004 C00I C00G 0.6(3) . . . . ?
C00K N004 C00I C00G 176.3(2) . . . . ?
C007 N006 C00J C00P -0.7(3) . . . . ?
C00C N006 C00J C00P 176.9(2) . . . . ?
C009 N004 C00K C00V -149.7(2) . . . . ?
C00I N004 C00K C00V 35.3(3) . . . . ?
C009 N004 C00K C00W 85.7(3) . . . . ?
C00I N004 C00K C00W -89.4(3) . . . . ?
C00B C008 C00L C00T -2.4(4) . . . . ?
C00N C008 C00L C00T 174.5(2) . . . . ?
C008 C00B C00M C00S -1.8(4) . . . . ?
C00E C00B C00M C00S 177.9(2) . . . . ?
C00L C008 C00N C00O 175.3(3) . . . . ?
C00B C008 C00N C00O -7.6(3) . . . . ?
C00L C008 C00N Ga02 -73.8(3) . . . . ?
C00B C008 C00N Ga02 103.34(19) . . . . ?
C00B C00E C00O C00N -3.4(3) . . . . ?
C008 C00N C00O C00E 6.8(3) . . . . ?
Ga02 C00N C00O C00E -103.0(2) . . . . ?
N006 C00J C00P N003 0.0(3) . . . . ?
C007 N003 C00P C00J 0.7(3) . . . . ?
C00H N003 C00P C00J -178.8(2) . . . . ?
C00R C00A C00Q C014 0.0(4) . . . . ?
C00D C00A C00Q C014 177.8(3) . . . . ?
C00Q C00A C00R C015 1.1(4) . . . . ?
C00D C00A C00R C015 -177.1(2) . . . . ?
C00Q C00A C00R C011 -177.3(2) . . . . ?
C00D C00A C00R C011 4.5(3) . . . . ?
C00B C00M C00S C00T -0.5(4) . . . . ?
C008 C00L C00T C00S 0.1(4) . . . . ?
C00M C00S C00T C00L 1.3(4) . . . . ?
C015 C00R C011 C012 -178.2(3) . . . . ?
C00A C00R C011 C012 0.0(3) . . . . ?
C00R C011 C012 C00D -4.4(3) . . . . ?
C00A C00D C012 C011 6.9(3) . . . . ?
Ga01 C00D C012 C011 -105.5(2) . . . . ?
C00A C00Q C014 C016 -0.4(4) . . . . ?
C00A C00R C015 C016 -1.9(4) . . . . ?
C011 C00R C015 C016 176.1(3) . . . . ?
C00R C015 C016 C014 1.5(4) . . . . ?
C00Q C014 C016 C015 -0.4(4) . . . . ?
